data_1518068
loop_
_publ_author_name
'Avignant, D.'
'Zambon, D.'
'Metin, J.'
'Cousseins, J. C.'

_publ_section_title
;
 Structure cristalline de LiNaY2F8
;
_journal_name_full 'Revue de Chimie Minerale'
_journal_page_first 771
_journal_page_last 778
_journal_volume 21
_journal_year 1984
_chemical_formula_sum 'F8 Li Na Y2'
_chemical_formula_weight 359.75
_space_group_IT_number 11
_symmetry_cell_setting monoclinic
_symmetry_Int_Tables_number 11
_symmetry_space_group_name_Hall '-P 2yb'
_symmetry_space_group_name_H-M 'P 1 21/m 1'
_cell_angle_alpha 90
_cell_angle_beta 103.14(3)
_cell_angle_gamma 90
_cell_formula_units_Z 2
_cell_length_a 6.622(2)
_cell_length_b 6.995(3)
_cell_length_c 6.632(3)
_cell_volume 299.2(2)
_diffrn_ambient_temperature 293
_diffrn_radiation_probe x-ray
_diffrn_radiation_type MoK\a
_diffrn_radiation_wavelength 0.71069
_exptl_absorpt_coefficient_mu 19.472
_exptl_crystal_density_diffrn 3.993
_exptl_crystal_density_meas 3.95
_exptl_crystal_F_000 328
_refine_ls_number_reflns 889
_refine_ls_R_factor_gt 0.040
_refine_ls_wR_factor_gt 0.046
_cod_data_source_file RCM-1984-21-771-778.cif
_cod_data_source_block LiNaY2F8
_cod_original_sg_symbol_H-M 'P 21/m'
_cod_database_code 1518068

loop_
_symmetry_equiv_pos_site_id
_symmetry_equiv_pos_as_xyz
1 x,y,z
2 -x,1/2+y,-z
3 -x,-y,-z
4 x,1/2-y,z

loop_
_atom_site_label
_atom_site_type_symbol
_atom_site_thermal_displace_type
_atom_site_fract_x
_atom_site_fract_y
_atom_site_fract_z
_atom_site_occupancy
_atom_site_U_iso_or_equiv
Y1 Y Uiso 0.45040(10) 0.25000 0.07730(10) 1.000 0.0089
Y2 Y Uiso 0.92290(10) 0.75000 0.54970(10) 1.000 0.0089
F1 F Uiso 0.0890(9) 0.25000 0.0885(9) 1.000 0.0089
F2 F Uiso 0.3909(11) 0.25000 0.3912(11) 1.000 0.0367
F3 F Uiso 0.7452(9) 0.25000 0.3086(10) 1.000 0.0203
F4 F Uiso 0.3092(10) 0.25000 0.7461(9) 1.000 0.0215
F5 F Uiso 0.9363(7) 0.0517(6) 0.6597(6) 1.000 0.0139
F6 F Uiso 0.6607(7) 0.05140 0.9363(7) 1.000 0.0139
Na Na Uiso 0.6547(7) 0.25000 0.6549(6) 1.000 0.0152
Li Li Uiso 0.00000 0.00000 0.00000 1.000 0.0139

loop_
_atom_type_symbol
_atom_type_description
_atom_type_scat_dispersion_real
_atom_type_scat_dispersion_imag
_atom_type_scat_source
F F 0.0171 0.0103 ' International Tables Vol C Tables 4.2.6.8 and 6.1.1.4'
Li Li -0.0003 0.0001 ' International Tables Vol C Tables 4.2.6.8 and 6.1.1.4'
Na Na 0.0362 0.0249 ' International Tables Vol C Tables 4.2.6.8 and 6.1.1.4'
Y Y -2.7962 3.5667 ' International Tables Vol C Tables 4.2.6.8 and 6.1.1.4'

loop_
_geom_angle_atom_site_label_1
_geom_angle_atom_site_label_2
_geom_angle_atom_site_label_3
_geom_angle
_geom_angle_site_symmetry_1
_geom_angle_site_symmetry_3
_geom_angle_publ_flag
F1 Y1 F2 65.1(2) . . yes
F1 Y1 F3 135.3(2) . . yes
F1 Y1 F4 80.2(2) . 1_554 yes
F1 Y1 F6 134.95(12) . 1_554 yes
F1 Y1 F6 71.36(12) . 2_656 yes
F1 Y1 F6 71.36(12) . 3_656 yes
F1 Y1 F6 134.95(12) . 4_554 yes
F2 Y1 F3 70.2(3) . . yes
F2 Y1 F4 145.3(3) . 1_554 yes
F2 Y1 F6 129.48(16) . 1_554 yes
F2 Y1 F6 84.84(14) . 2_656 yes
F2 Y1 F6 84.84(14) . 3_656 yes
F2 Y1 F6 129.48(16) . 4_554 yes
F3 Y1 F4 144.5(2) . 1_554 yes
F3 Y1 F6 76.13(18) . 1_554 yes
F3 Y1 F6 105.17(12) . 2_656 yes
F3 Y1 F6 105.17(12) . 3_656 yes
F3 Y1 F6 76.13(18) . 4_554 yes
F4 Y1 F6 75.67(18) 1_554 1_554 yes
F4 Y1 F6 84.11(13) 1_554 2_656 yes
F4 Y1 F6 84.11(13) 1_554 3_656 yes
F4 Y1 F6 75.67(18) 1_554 4_554 yes
F6 Y1 F6 140.95(14) 1_554 2_656 yes
F6 Y1 F6 68.80(14) 1_554 3_656 yes
F6 Y1 F6 73.94(11) 1_554 4_554 yes
F6 Y1 F6 142.26(17) 2_656 3_656 yes
F6 Y1 F6 68.80(14) 2_656 4_554 yes
F6 Y1 F6 140.95(14) 3_656 4_554 yes
F1 Y2 F5 71.52(11) 2_656 1_565 yes
F2 Y2 F5 84.87(14) 2_656 1_565 yes
F4 Y2 F5 105.05(12) 2_656 1_565 yes
F3 Y2 F5 84.14(13) 2_756 1_565 yes
F5 Y2 F5 140.89(16) 1_565 2_756 yes
F5 Y2 F5 68.64(15) 1_565 3_766 yes
F5 Y2 F5 142.59(15) 1_565 4_555 yes
F1 Y2 F2 65.1(2) 2_656 2_656 yes
F1 Y2 F4 135.3(2) 2_656 2_656 yes
F1 Y2 F3 80.2(2) 2_656 2_756 yes
F1 Y2 F5 134.97(13) 2_656 2_756 yes
F1 Y2 F5 134.97(13) 2_656 3_766 yes
F1 Y2 F5 71.52(11) 2_656 4_555 yes
F2 Y2 F4 70.3(3) 2_656 2_656 yes
F2 Y2 F3 145.3(3) 2_656 2_756 yes
F2 Y2 F5 129.43(17) 2_656 2_756 yes
F2 Y2 F5 129.43(17) 2_656 3_766 yes
F2 Y2 F5 84.87(14) 2_656 4_555 yes
F3 Y2 F4 144.5(2) 2_756 2_656 yes
F4 Y2 F5 76.05(17) 2_656 2_756 yes
F4 Y2 F5 76.05(17) 2_656 3_766 yes
F4 Y2 F5 105.05(12) 2_656 4_555 yes
F3 Y2 F5 75.76(18) 2_756 2_756 yes
F3 Y2 F5 75.76(18) 2_756 3_766 yes
F3 Y2 F5 84.14(13) 2_756 4_555 yes
F5 Y2 F5 74.01(15) 2_756 3_766 yes
F5 Y2 F5 68.64(15) 2_756 4_555 yes
F5 Y2 F5 140.89(16) 3_766 4_555 yes
Y1 F1 Y2 106.7(2) . 2_646 yes
Y1 F2 Y2 123.2(3) . 2_646 yes
Y1 F3 Y2 161.8(3) . 2_746 yes
Y1 F4 Y2 161.8(3) 1_556 2_646 yes
Y2 F5 Y2 111.36(18) 1_545 2_746 yes
Y1 F6 Y1 111.20(19) 1_556 2_646 yes

loop_
_geom_bond_atom_site_label_1
_geom_bond_atom_site_label_2
_geom_bond_distance
_geom_bond_site_symmetry_2
_geom_bond_publ_flag
Y1 F1 2.411(6) . yes
Y1 F2 2.205(7) . yes
Y1 F3 2.192(6) . yes
Y1 F4 2.183(6) 1_554 yes
Y1 F6 2.310(4) 1_554 yes
Y1 F6 2.2280(18) 2_656 yes
Y1 F6 2.2280(18) 3_656 yes
Y1 F6 2.310(4) 4_554 yes
Y2 F5 2.228(4) 1_565 yes
Y2 F1 2.419(6) 2_656 yes
Y2 F2 2.200(8) 2_656 yes
Y2 F4 2.200(6) 2_656 yes
Y2 F3 2.185(6) 2_756 yes
Y2 F5 2.305(4) 2_756 yes
Y2 F5 2.305(4) 3_766 yes
Y2 F5 2.228(4) 4_555 yes
